data_7151683
loop_
_publ_author_name
'Sen, Subhabrata'
'Potti, Venkata R.'
'Surakanti, Ramu'
'Murthy, Y. L. N.'
'Pallepogu, Raghavaiah'

_publ_section_title
;
 Enantioselective synthesis of spirooxoindoles via chiral auxiliary
 (bicyclic lactam) controlled SNAr reactions.
;
_journal_issue 2
_journal_name_full 'Organic &amp; biomolecular chemistry'
_journal_page_first 358
_journal_page_last 360
_journal_paper_doi 10.1039/C0OB00661K
_journal_volume 9
_journal_year 2011
_chemical_absolute_configuration rm
_chemical_formula_sum 'C20 H17 N3 O8'
_chemical_formula_weight 427.37
_chemical_name_systematic
;
?
;
_space_group_IT_number 19
_symmetry_cell_setting orthorhombic
_symmetry_space_group_name_Hall 'P 2ac 2ab'
_symmetry_space_group_name_H-M 'P 21 21 21'
_atom_sites_solution_hydrogens geom
_atom_sites_solution_primary direct
_atom_sites_solution_secondary difmap
_audit_creation_method SHELXL-97
_cell_angle_alpha 90.00
_cell_angle_beta 90.00
_cell_angle_gamma 90.00
_cell_formula_units_Z 4
_cell_length_a 9.7745(6)
_cell_length_b 9.7915(4)
_cell_length_c 20.5118(9)
_cell_measurement_reflns_used 2664
_cell_measurement_temperature 293(2)
_cell_measurement_theta_max 29.1412
_cell_measurement_theta_min 2.8704
_cell_volume 1963.12(17)
_computing_structure_refinement 'SHELXL-97 (Sheldrick, 1997)'
_computing_structure_solution 'SHELXS-97 (Sheldrick, 1990)'
_diffrn_ambient_temperature 293(2)
_diffrn_measured_fraction_theta_full 0.999
_diffrn_measured_fraction_theta_max 0.999
_diffrn_measurement_device_type 'Xcalibur, Eos, Gemini'
_diffrn_measurement_method '\w scans'
_diffrn_radiation_monochromator graphite
_diffrn_radiation_source 'fine-focus sealed tube'
_diffrn_radiation_type MoK\a
_diffrn_radiation_wavelength 0.71073
_diffrn_reflns_av_R_equivalents 0.0317
_diffrn_reflns_av_sigmaI/netI 0.0797
_diffrn_reflns_limit_h_max 11
_diffrn_reflns_limit_h_min -12
_diffrn_reflns_limit_k_max 11
_diffrn_reflns_limit_k_min -12
_diffrn_reflns_limit_l_max 25
_diffrn_reflns_limit_l_min -20
_diffrn_reflns_number 7779
_diffrn_reflns_theta_full 26.37
_diffrn_reflns_theta_max 26.37
_diffrn_reflns_theta_min 2.88
_exptl_absorpt_coefficient_mu 0.114
_exptl_absorpt_correction_T_max 0.9732
_exptl_absorpt_correction_T_min 0.9623
_exptl_absorpt_correction_type multi-scan
_exptl_absorpt_process_details
;
CrysAlisPro, Oxford Diffraction Ltd.,
Version 1.171.33.55 (release 05-01-2010 CrysAlis171 .NET)
(compiled Jan 5 2010,16:28:46)
Empirical absorption correction using spherical harmonics,
implemented in SCALE3 ABSPACK scaling algorithm.
;
_exptl_crystal_colour colorless
_exptl_crystal_density_diffrn 1.446
_exptl_crystal_density_method 'not measured'
_exptl_crystal_description block
_exptl_crystal_F_000 888
_exptl_crystal_size_max 0.34
_exptl_crystal_size_mid 0.30
_exptl_crystal_size_min 0.24
_refine_diff_density_max 0.152
_refine_diff_density_min -0.165
_refine_diff_density_rms 0.036
_refine_ls_abs_structure_details 'Flack H D (1983), Acta Cryst. A39, 876-881'
_refine_ls_abs_structure_Flack -0.4(11)
_refine_ls_extinction_method none
_refine_ls_goodness_of_fit_ref 0.833
_refine_ls_hydrogen_treatment constr
_refine_ls_matrix_type full
_refine_ls_number_parameters 281
_refine_ls_number_reflns 4020
_refine_ls_number_restraints 0
_refine_ls_restrained_S_all 0.833
_refine_ls_R_factor_all 0.0805
_refine_ls_R_factor_gt 0.0406
_refine_ls_shift/su_max 0.001
_refine_ls_shift/su_mean 0.000
_refine_ls_structure_factor_coef Fsqd
_refine_ls_weighting_details 'calc w=1/[\s^2^(Fo^2^)+(0.0305P)^2^+0.0000P] where P=(Fo^2^+2Fc^2^)/3'
_refine_ls_weighting_scheme calc
_refine_ls_wR_factor_gt 0.0662
_refine_ls_wR_factor_ref 0.0733
_reflns_number_gt 2404
_reflns_number_total 4020
_reflns_threshold_expression >2sigma(I)
_cod_data_source_file C0OB00661K.TXT
_cod_data_source_block egvk23
_cod_database_code 7151683

loop_
_symmetry_equiv_pos_as_xyz
'x, y, z'
'-x+1/2, -y, z+1/2'
'x+1/2, -y+1/2, -z'
'-x, y+1/2, -z+1/2'

loop_
_atom_site_label
_atom_site_type_symbol
_atom_site_fract_x
_atom_site_fract_y
_atom_site_fract_z
_atom_site_U_iso_or_equiv
_atom_site_adp_type
_atom_site_occupancy
_atom_site_symmetry_multiplicity
_atom_site_calc_flag
_atom_site_refinement_flags
_atom_site_disorder_assembly
_atom_site_disorder_group
C1 C 0.8616(3) 0.4824(2) 0.07051(10) 0.0416(7) Uani 1 1 d . . .
H1 H 0.7799 0.5233 0.0509 0.050 Uiso 1 1 calc R . .
C2 C 0.8680(3) 0.5650(2) 0.17911(11) 0.0445(7) Uani 1 1 d . . .
H2 H 0.9249 0.5369 0.2161 0.053 Uiso 1 1 calc R . .
C3 C 0.9546(4) 0.6530(3) 0.13159(13) 0.0714(9) Uani 1 1 d . . .
H3A H 0.9082 0.7383 0.1223 0.086 Uiso 1 1 calc R . .
H3B H 1.0429 0.6736 0.1508 0.086 Uiso 1 1 calc R . .
C4 C 0.8821(3) 0.3175(2) 0.15306(11) 0.0361(6) Uani 1 1 d . . .
C5 C 0.9127(2) 0.23881(19) 0.08825(10) 0.0315(6) Uani 1 1 d . . .
C6 C 0.9032(3) 0.35278(19) 0.03578(10) 0.0389(6) Uani 1 1 d . . .
H6A H 0.9909 0.3649 0.0145 0.047 Uiso 1 1 calc R . .
H6B H 0.8357 0.3288 0.0030 0.047 Uiso 1 1 calc R . .
C7 C 1.0607(3) 0.1886(2) 0.09716(11) 0.0410(6) Uani 1 1 d . . .
C8 C 1.1931(3) -0.0031(3) 0.12794(15) 0.0668(9) Uani 1 1 d . . .
H8A H 1.2199 -0.0411 0.0867 0.100 Uiso 1 1 calc R . .
H8B H 1.1877 -0.0746 0.1598 0.100 Uiso 1 1 calc R . .
H8C H 1.2595 0.0633 0.1415 0.100 Uiso 1 1 calc R . .
C9 C 0.8148(3) 0.1212(2) 0.07679(10) 0.0317(6) Uani 1 1 d . . .
C10 C 0.8167(3) 0.0375(2) 0.02106(9) 0.0327(6) Uani 1 1 d . . .
C11 C 0.7289(3) -0.0709(2) 0.01183(10) 0.0353(6) Uani 1 1 d . . .
H11 H 0.7363 -0.1265 -0.0248 0.042 Uiso 1 1 calc R . .
C12 C 0.6310(3) -0.0945(2) 0.05793(11) 0.0352(6) Uani 1 1 d . . .
C13 C 0.6186(3) -0.0131(2) 0.11212(11) 0.0441(6) Uani 1 1 d . . .
H13 H 0.5491 -0.0283 0.1422 0.053 Uiso 1 1 calc R . .
C14 C 0.7112(3) 0.0917(2) 0.12115(11) 0.0418(6) Uani 1 1 d . . .
H14 H 0.7040 0.1449 0.1586 0.050 Uiso 1 1 calc R . .
C15 C 0.7431(3) 0.6380(2) 0.20387(10) 0.0399(7) Uani 1 1 d . . .
C16 C 0.6126(3) 0.6023(2) 0.18590(11) 0.0462(7) Uani 1 1 d . . .
H16 H 0.5993 0.5307 0.1568 0.055 Uiso 1 1 calc R . .
C17 C 0.5003(3) 0.6718(2) 0.21062(13) 0.0597(8) Uani 1 1 d . . .
H17 H 0.4125 0.6466 0.1980 0.072 Uiso 1 1 calc R . .
C18 C 0.5185(4) 0.7774(3) 0.25360(14) 0.0681(9) Uani 1 1 d . . .
H18 H 0.4432 0.8237 0.2703 0.082 Uiso 1 1 calc R . .
C19 C 0.6486(4) 0.8143(3) 0.27181(13) 0.0740(11) Uani 1 1 d . . .
H19 H 0.6611 0.8861 0.3009 0.089 Uiso 1 1 calc R . .
C20 C 0.7611(4) 0.7460(2) 0.24740(12) 0.0611(9) Uani 1 1 d . . .
H20 H 0.8487 0.7720 0.2600 0.073 Uiso 1 1 calc R . .
N1 N 0.8389(2) 0.44571(16) 0.13781(7) 0.0351(5) Uani 1 1 d . . .
N2 N 0.9149(2) 0.05946(18) -0.03298(9) 0.0384(5) Uani 1 1 d . . .
N3 N 0.5350(3) -0.2068(2) 0.04769(10) 0.0443(5) Uani 1 1 d . . .
O1 O 0.9717(2) 0.57780(16) 0.07440(8) 0.0697(6) Uani 1 1 d . . .
O2 O 0.8969(2) 0.27289(15) 0.20755(7) 0.0489(5) Uani 1 1 d . . .
O3 O 1.16012(19) 0.25583(16) 0.08590(8) 0.0538(5) Uani 1 1 d . . .
O4 O 1.06093(18) 0.06171(15) 0.12150(8) 0.0495(5) Uani 1 1 d . . .
O5 O 1.0237(2) 0.11554(17) -0.02171(8) 0.0569(5) Uani 1 1 d . . .
O6 O 0.8811(2) 0.01798(15) -0.08664(7) 0.0528(5) Uani 1 1 d . . .
O7 O 0.5731(2) -0.30420(15) 0.01499(8) 0.0576(5) Uani 1 1 d . . .
O8 O 0.4214(2) -0.19718(17) 0.07225(9) 0.0625(5) Uani 1 1 d . . .

loop_
_atom_site_aniso_label
_atom_site_aniso_U_11
_atom_site_aniso_U_22
_atom_site_aniso_U_33
_atom_site_aniso_U_23
_atom_site_aniso_U_13
_atom_site_aniso_U_12
C1 0.0442(19) 0.0350(12) 0.0456(13) 0.0014(11) 0.0012(13) 0.0022(14)
C2 0.048(2) 0.0366(12) 0.0489(13) -0.0112(11) -0.0068(14) -0.0050(15)
C3 0.072(3) 0.0546(15) 0.087(2) -0.0184(16) 0.021(2) -0.0236(18)
C4 0.0336(16) 0.0353(12) 0.0394(13) -0.0037(11) -0.0012(12) -0.0041(13)
C5 0.0305(16) 0.0274(11) 0.0365(12) -0.0013(10) 0.0060(11) 0.0007(12)
C6 0.0439(18) 0.0367(12) 0.0362(12) 0.0027(10) 0.0036(12) -0.0016(13)
C7 0.0362(19) 0.0421(14) 0.0448(14) -0.0055(12) 0.0032(13) 0.0000(14)
C8 0.046(2) 0.0572(16) 0.098(2) -0.0044(16) -0.0062(17) 0.0198(17)
C9 0.0322(15) 0.0293(11) 0.0336(12) 0.0007(10) 0.0034(11) 0.0043(12)
C10 0.0334(16) 0.0311(12) 0.0336(12) 0.0028(11) 0.0042(11) 0.0068(12)
C11 0.0403(17) 0.0269(12) 0.0386(12) -0.0014(11) -0.0020(12) 0.0022(13)
C12 0.0313(15) 0.0264(11) 0.0479(14) 0.0020(11) -0.0058(12) -0.0024(12)
C13 0.0385(17) 0.0515(13) 0.0425(13) 0.0027(12) 0.0082(13) -0.0098(15)
C14 0.0418(18) 0.0445(14) 0.0390(13) -0.0092(12) 0.0048(12) -0.0056(14)
C15 0.055(2) 0.0314(12) 0.0332(13) -0.0017(11) -0.0025(14) 0.0030(14)
C16 0.054(2) 0.0347(12) 0.0502(14) -0.0072(11) 0.0084(15) -0.0014(16)
C17 0.057(2) 0.0507(16) 0.0716(17) -0.0044(15) 0.0177(17) -0.0027(17)
C18 0.084(3) 0.0582(18) 0.0625(17) -0.0016(16) 0.0244(19) 0.018(2)
C19 0.116(4) 0.0522(17) 0.0540(18) -0.0216(15) -0.005(2) 0.028(2)
C20 0.077(3) 0.0511(15) 0.0546(16) -0.0198(14) -0.0199(16) 0.0102(18)
N1 0.0404(14) 0.0288(10) 0.0361(10) -0.0058(9) 0.0010(9) 0.0032(10)
N2 0.0454(16) 0.0278(10) 0.0420(12) -0.0007(9) 0.0099(11) 0.0064(12)
N3 0.0396(16) 0.0357(11) 0.0577(13) 0.0074(11) -0.0089(12) -0.0037(13)
O1 0.0934(18) 0.0464(10) 0.0693(11) -0.0111(10) 0.0256(12) -0.0291(12)
O2 0.0654(14) 0.0442(9) 0.0370(8) 0.0017(8) -0.0038(9) 0.0013(10)
O3 0.0362(12) 0.0559(10) 0.0692(11) -0.0031(9) 0.0041(10) -0.0096(11)
O4 0.0381(12) 0.0390(9) 0.0715(10) 0.0067(8) 0.0014(9) 0.0073(9)
O5 0.0507(14) 0.0561(10) 0.0639(11) -0.0163(9) 0.0247(11) -0.0136(12)
O6 0.0638(14) 0.0604(10) 0.0340(8) -0.0044(8) 0.0050(10) 0.0123(11)
O7 0.0611(15) 0.0313(8) 0.0804(12) -0.0089(9) -0.0015(11) 0.0015(10)
O8 0.0382(13) 0.0557(10) 0.0937(14) -0.0068(10) 0.0057(11) -0.0119(11)

loop_
_atom_type_symbol
_atom_type_description
_atom_type_scat_dispersion_real
_atom_type_scat_dispersion_imag
_atom_type_scat_source
C C 0.0033 0.0016 'International Tables Vol C Tables 4.2.6.8 and 6.1.1.4'
H H 0.0000 0.0000 'International Tables Vol C Tables 4.2.6.8 and 6.1.1.4'
N N 0.0061 0.0033 'International Tables Vol C Tables 4.2.6.8 and 6.1.1.4'
O O 0.0106 0.0060 'International Tables Vol C Tables 4.2.6.8 and 6.1.1.4'

loop_
_geom_angle_atom_site_label_1
_geom_angle_atom_site_label_2
_geom_angle_atom_site_label_3
_geom_angle
_geom_angle_site_symmetry_1
_geom_angle_site_symmetry_3
_geom_angle_publ_flag
O1 C1 N1 103.01(18) . . ?
O1 C1 C6 112.0(2) . . ?
N1 C1 C6 106.47(16) . . ?
O1 C1 H1 111.7 . . ?
N1 C1 H1 111.7 . . ?
C6 C1 H1 111.7 . . ?
N1 C2 C15 114.5(2) . . ?
N1 C2 C3 100.63(17) . . ?
C15 C2 C3 113.07(19) . . ?
N1 C2 H2 109.4 . . ?
C15 C2 H2 109.4 . . ?
C3 C2 H2 109.4 . . ?
O1 C3 C2 107.49(18) . . ?
O1 C3 H3A 110.2 . . ?
C2 C3 H3A 110.2 . . ?
O1 C3 H3B 110.2 . . ?
C2 C3 H3B 110.2 . . ?
H3A C3 H3B 108.5 . . ?
O2 C4 N1 125.64(19) . . ?
O2 C4 C5 125.80(19) . . ?
N1 C4 C5 108.55(18) . . ?
C9 C5 C7 111.67(18) . . ?
C9 C5 C6 113.59(18) . . ?
C7 C5 C6 111.6(2) . . ?
C9 C5 C4 112.64(18) . . ?
C7 C5 C4 103.66(19) . . ?
C6 C5 C4 102.91(15) . . ?
C1 C6 C5 107.02(16) . . ?
C1 C6 H6A 110.3 . . ?
C5 C6 H6A 110.3 . . ?
C1 C6 H6B 110.3 . . ?
C5 C6 H6B 110.3 . . ?
H6A C6 H6B 108.6 . . ?
O3 C7 O4 125.6(2) . . ?
O3 C7 C5 124.4(2) . . ?
O4 C7 C5 110.0(2) . . ?
O4 C8 H8A 109.5 . . ?
O4 C8 H8B 109.5 . . ?
H8A C8 H8B 109.5 . . ?
O4 C8 H8C 109.5 . . ?
H8A C8 H8C 109.5 . . ?
H8B C8 H8C 109.5 . . ?
C14 C9 C10 114.8(2) . . ?
C14 C9 C5 121.08(19) . . ?
C10 C9 C5 124.1(2) . . ?
C11 C10 C9 123.6(2) . . ?
C11 C10 N2 114.34(19) . . ?
C9 C10 N2 122.1(2) . . ?
C12 C11 C10 118.1(2) . . ?
C12 C11 H11 120.9 . . ?
C10 C11 H11 120.9 . . ?
C11 C12 C13 121.6(2) . . ?
C11 C12 N3 118.6(2) . . ?
C13 C12 N3 119.8(2) . . ?
C12 C13 C14 118.8(2) . . ?
C12 C13 H13 120.6 . . ?
C14 C13 H13 120.6 . . ?
C13 C14 C9 122.9(2) . . ?
C13 C14 H14 118.5 . . ?
C9 C14 H14 118.5 . . ?
C16 C15 C20 118.8(3) . . ?
C16 C15 C2 122.9(2) . . ?
C20 C15 C2 118.3(3) . . ?
C15 C16 C17 120.8(2) . . ?
C15 C16 H16 119.6 . . ?
C17 C16 H16 119.6 . . ?
C18 C17 C16 120.2(3) . . ?
C18 C17 H17 119.9 . . ?
C16 C17 H17 119.9 . . ?
C17 C18 C19 119.5(3) . . ?
C17 C18 H18 120.2 . . ?
C19 C18 H18 120.2 . . ?
C18 C19 C20 120.7(3) . . ?
C18 C19 H19 119.6 . . ?
C20 C19 H19 119.6 . . ?
C19 C20 C15 119.9(3) . . ?
C19 C20 H20 120.0 . . ?
C15 C20 H20 120.0 . . ?
C4 N1 C1 113.66(17) . . ?
C4 N1 C2 122.72(17) . . ?
C1 N1 C2 108.88(16) . . ?
O6 N2 O5 123.9(2) . . ?
O6 N2 C10 116.8(2) . . ?
O5 N2 C10 119.3(2) . . ?
O8 N3 O7 124.2(2) . . ?
O8 N3 C12 117.8(2) . . ?
O7 N3 C12 118.0(2) . . ?
C3 O1 C1 107.6(2) . . ?
C7 O4 C8 116.3(2) . . ?

loop_
_geom_bond_atom_site_label_1
_geom_bond_atom_site_label_2
_geom_bond_distance
_geom_bond_site_symmetry_2
_geom_bond_publ_flag
C1 O1 1.427(3) . ?
C1 N1 1.443(3) . ?
C1 C6 1.511(3) . ?
C1 H1 0.9800 . ?
C2 N1 1.471(2) . ?
C2 C15 1.503(4) . ?
C2 C3 1.552(3) . ?
C2 H2 0.9800 . ?
C3 O1 1.395(3) . ?
C3 H3A 0.9700 . ?
C3 H3B 0.9700 . ?
C4 O2 1.209(2) . ?
C4 N1 1.361(3) . ?
C4 C5 1.565(3) . ?
C5 C9 1.516(3) . ?
C5 C7 1.539(3) . ?
C5 C6 1.553(3) . ?
C6 H6A 0.9700 . ?
C6 H6B 0.9700 . ?
C7 O3 1.196(3) . ?
C7 O4 1.339(3) . ?
C8 O4 1.446(3) . ?
C8 H8A 0.9600 . ?
C8 H8B 0.9600 . ?
C8 H8C 0.9600 . ?
C9 C14 1.392(3) . ?
C9 C10 1.407(3) . ?
C10 C11 1.377(3) . ?
C10 N2 1.482(3) . ?
C11 C12 1.365(3) . ?
C11 H11 0.9300 . ?
C12 C13 1.373(3) . ?
C12 N3 1.461(3) . ?
C13 C14 1.380(3) . ?
C13 H13 0.9300 . ?
C14 H14 0.9300 . ?
C15 C16 1.373(4) . ?
C15 C20 1.395(3) . ?
C16 C17 1.387(4) . ?
C16 H16 0.9300 . ?
C17 C18 1.370(3) . ?
C17 H17 0.9300 . ?
C18 C19 1.375(5) . ?
C18 H18 0.9300 . ?
C19 C20 1.380(4) . ?
C19 H19 0.9300 . ?
C20 H20 0.9300 . ?
N2 O6 1.219(2) . ?
N2 O5 1.219(3) . ?
N3 O8 1.223(3) . ?
N3 O7 1.224(2) . ?
